data_1503528
loop_
_publ_author_name
'Denmark, Scott E.'
'Burk, Matthew T.'

_publ_contact_author
; 
Danielle L. Gray 
University of Illinois 
School of Chemical Sciences, Box 59-1 
505 South Mathews Avenue 
Urbana, Illinois  61801 
USA 
;
_publ_section_title
;
 Enantioselective bromocycloetherification by Lewis base/chiral Br\/onsted
 acid cooperative catalysis.
;
_journal_issue 1
_journal_name_full 'Organic letters'
_journal_page_first 256
_journal_page_last 259
_journal_paper_doi 10.1021/ol203033k
_journal_volume 14
_journal_year 2012
_chemical_absolute_configuration syn
_chemical_formula_moiety 'C16 H15 N O '
_chemical_formula_sum 'C16 H15 N O'
_chemical_formula_weight 237.29
_chemical_name_systematic
; 
? 
;
_space_group_IT_number 19
_symmetry_cell_setting orthorhombic
_symmetry_space_group_name_Hall 'P 2ac 2ab'
_symmetry_space_group_name_H-M 'P 21 21 21'
_atom_sites_solution_hydrogens geom
_atom_sites_solution_primary direct
_atom_sites_solution_secondary difmap
_audit_creation_method SHELXL-97
_audit_update_record
; 
? 
;
_cell_angle_alpha 90.00
_cell_angle_beta 90.00
_cell_angle_gamma 90.00
_cell_formula_units_Z 4
_cell_length_a 6.0812(4)
_cell_length_b 13.6176(8)
_cell_length_c 15.5864(9)
_cell_measurement_reflns_used 4952
_cell_measurement_temperature 193(2)
_cell_measurement_theta_max 67.35
_cell_measurement_theta_min 4.31
_cell_volume 1290.73(14)
_computing_cell_refinement 'SAINT V7.68A (Bruker, 2005)'
_computing_data_collection 'APEX2 V2010.11-3 (Bruker, 2010)'
_computing_data_reduction
; 
SAINT V7.68A, XPREP V2005/2, SADABS V2007/4, TWINABS V2007/5 
(Bruker, 2005 & 2007) 
;
_computing_molecular_graphics
; 
SHELXTL V6.12 (Bruker, 2005), CrystalMaker v2.1.3 (CrystalMaker, 1994) 
;
_computing_publication_material 'XCIF V6.12 (Bruker, 2005)'
_computing_structure_refinement 'SHELXTL V6.12 (Bruker, 2005)'
_computing_structure_solution 'SHELXTL V6.12 (Bruker, 2005)'
_diffrn_ambient_temperature 193(2)
_diffrn_measured_fraction_theta_full 0.976
_diffrn_measured_fraction_theta_max 0.976
_diffrn_measurement_device 'Bruker Kappa/ApexII CCD'
_diffrn_measurement_method 'profile data from \f and \w scans'
_diffrn_radiation_monochromator graphite
_diffrn_radiation_source 'fine-focus sealed tube'
_diffrn_radiation_type CuK\a
_diffrn_radiation_wavelength 1.54178
_diffrn_radiation_wavelength_id bc87pas
_diffrn_reflns_av_R_equivalents 0.0429
_diffrn_reflns_av_sigmaI/netI 0.0305
_diffrn_reflns_limit_h_max 7
_diffrn_reflns_limit_h_min -6
_diffrn_reflns_limit_k_max 14
_diffrn_reflns_limit_k_min -16
_diffrn_reflns_limit_l_max 12
_diffrn_reflns_limit_l_min -18
_diffrn_reflns_number 8015
_diffrn_reflns_theta_full 68.36
_diffrn_reflns_theta_max 68.36
_diffrn_reflns_theta_min 4.31
_exptl_absorpt_coefficient_mu 0.597
_exptl_absorpt_correction_T_max 0.9405
_exptl_absorpt_correction_T_min 0.8605
_exptl_absorpt_correction_type integration
_exptl_absorpt_process_details 'SHELXTL/XPREP V2005/2 (Bruker, 2005)'
_exptl_crystal_colour colourless
_exptl_crystal_density_diffrn 1.221
_exptl_crystal_density_method 'not measured'
_exptl_crystal_description prism
_exptl_crystal_F_000 504
_exptl_crystal_id bc87pas
_exptl_crystal_preparation
; 
The data crystal was mounted using oil (Parantone-N, Exxon) to a 
0.3 mm cryo-loop (Hampton Research) with the (-1 1 3) scattering 
planes roughly normal to the spindle axis. 
;
_exptl_crystal_size_max 0.406
_exptl_crystal_size_mid 0.30
_exptl_crystal_size_min 0.158
_refine_diff_density_max 0.127
_refine_diff_density_min -0.113
_refine_diff_density_rms 0.027
_refine_ls_abs_structure_details
; 
 Flack H D (1983), Acta Cryst. A39, 876-881. 
 Hooft, Straver & Spek. J. Appl. Cryst. (2008), 41, 96-103. 
;
_refine_ls_abs_structure_Flack 0.1(3)
_refine_ls_extinction_coef 0.0058(6)
_refine_ls_extinction_expression Fc^*^=kFc[1+0.001xFc^2^\l^3^/sin(2\q)]^-1/4^
_refine_ls_extinction_method SHELXL
_refine_ls_goodness_of_fit_ref 1.060
_refine_ls_hydrogen_treatment noref
_refine_ls_matrix_type full
_refine_ls_number_parameters 166
_refine_ls_number_reflns 2229
_refine_ls_number_restraints 0
_refine_ls_restrained_S_all 1.060
_refine_ls_R_factor_all 0.0317
_refine_ls_R_factor_gt 0.0305
_refine_ls_shift/su_max 0.000
_refine_ls_shift/su_mean 0.000
_refine_ls_structure_factor_coef Fsqd
_refine_ls_weighting_details 'calc w=1/[\s^2^(Fo^2^)+(0.0447P)^2^+0.1264P] where P=(Fo^2^+2Fc^2^)/3'
_refine_ls_weighting_scheme calc
_refine_ls_wR_factor_gt 0.0828
_refine_ls_wR_factor_ref 0.0838
_reflns_number_gt 2146
_reflns_number_total 2229
_reflns_threshold_expression >2sigma(I)
_cod_data_source_file ol203033k_si_002.cif
_cod_data_source_block bc87pas
_cod_depositor_comments
;
The following automatic conversions were performed:

'_symmetry_cell_setting' value 'Orthorhombic' changed to
'orthorhombic' according to
/home/saulius/struct/CIF-dictionaries/cif_core.dic dictionary named
'cif_core.dic' version 2.4.1 from 2010-06-29.

Automatic conversion script
Id: cif_fix_values 1715 2011-07-08 13:25:40Z adriana 
;
_cod_original_sg_symbol_H-M 'P 21 21 21 '
_cod_database_code 1503528
_refine_ls_abs_structure_hooft 0.12(14)

loop_
_symmetry_equiv_pos_as_xyz
'x, y, z'
'-x+1/2, -y, z+1/2'
'-x, y+1/2, -z+1/2'
'x+1/2, -y+1/2, -z'

loop_
_atom_site_label
_atom_site_type_symbol
_atom_site_fract_x
_atom_site_fract_y
_atom_site_fract_z
_atom_site_U_iso_or_equiv
_atom_site_adp_type
_atom_site_occupancy
_atom_site_symmetry_multiplicity
_atom_site_calc_flag
_atom_site_refinement_flags
O1 O 0.79052(17) 0.51749(7) 0.94891(7) 0.0458(3) Uani 1 1 d .
H1 H 0.8466 0.5632 0.9777 0.069 Uiso 1 1 calc R
N1 N 1.3919(2) 0.80917(10) 0.94376(9) 0.0525(4) Uani 1 1 d .
C1 C 1.2934(3) 0.74803(10) 0.91162(8) 0.0371(3) Uani 1 1 d .
C2 C 1.1601(2) 0.67343(10) 0.87153(8) 0.0318(3) Uani 1 1 d .
C3 C 1.2212(2) 0.58013(10) 0.88047(8) 0.0319(3) Uani 1 1 d .
H3 H 1.3577 0.5683 0.9083 0.038 Uiso 1 1 calc R
C4 C 1.0950(2) 0.49217(10) 0.85088(9) 0.0324(3) Uani 1 1 d .
H4A H 1.1985 0.4416 0.8296 0.039 Uiso 1 1 calc R
H4B H 0.9968 0.5110 0.8030 0.039 Uiso 1 1 calc R
C5 C 0.9572(2) 0.44956(9) 0.92501(8) 0.0315(3) Uani 1 1 d .
H5 H 1.0552 0.4373 0.9754 0.038 Uiso 1 1 calc R
C6 C 0.9594(3) 0.71146(11) 0.82597(10) 0.0454(4) Uani 1 1 d .
H6A H 0.8881 0.6575 0.7950 0.068 Uiso 1 1 calc R
H6B H 1.0027 0.7627 0.7852 0.068 Uiso 1 1 calc R
H6C H 0.8566 0.7389 0.8680 0.068 Uiso 1 1 calc R
C7 C 0.8497(2) 0.35457(9) 0.89897(8) 0.0292(3) Uani 1 1 d .
C8 C 0.9435(2) 0.26639(10) 0.91863(8) 0.0300(3) Uani 1 1 d .
H8 H 1.0776 0.2654 0.9499 0.036 Uiso 1 1 calc R
C9 C 0.8462(2) 0.17604(10) 0.89363(8) 0.0291(3) Uani 1 1 d .
C10 C 0.9419(3) 0.08398(10) 0.91311(9) 0.0382(3) Uani 1 1 d .
H10 H 1.0780 0.0816 0.9430 0.046 Uiso 1 1 calc R
C11 C 0.8420(3) -0.00101(10) 0.88960(9) 0.0443(4) Uani 1 1 d .
H11 H 0.9094 -0.0621 0.9026 0.053 Uiso 1 1 calc R
C12 C 0.6385(3) 0.00078(11) 0.84599(9) 0.0436(4) Uani 1 1 d .
H12 H 0.5685 -0.0591 0.8306 0.052 Uiso 1 1 calc R
C13 C 0.5430(3) 0.08756(11) 0.82601(9) 0.0396(3) Uani 1 1 d .
H13 H 0.4069 0.0878 0.7961 0.048 Uiso 1 1 calc R
C14 C 0.6423(2) 0.17821(10) 0.84883(8) 0.0309(3) Uani 1 1 d .
C15 C 0.5499(2) 0.27048(10) 0.82849(9) 0.0380(3) Uani 1 1 d .
H15 H 0.4153 0.2730 0.7976 0.046 Uiso 1 1 calc R
C16 C 0.6495(2) 0.35589(10) 0.85223(9) 0.0355(3) Uani 1 1 d .
H16 H 0.5842 0.4169 0.8373 0.043 Uiso 1 1 calc R

loop_
_atom_site_aniso_label
_atom_site_aniso_U_11
_atom_site_aniso_U_22
_atom_site_aniso_U_33
_atom_site_aniso_U_23
_atom_site_aniso_U_13
_atom_site_aniso_U_12
O1 0.0422(5) 0.0373(5) 0.0578(7) -0.0172(5) 0.0186(5) -0.0087(4)
N1 0.0714(9) 0.0389(7) 0.0470(7) -0.0052(6) -0.0065(7) -0.0190(7)
C1 0.0480(7) 0.0316(7) 0.0317(6) 0.0006(6) 0.0011(6) -0.0039(7)
C2 0.0372(7) 0.0312(7) 0.0269(6) -0.0026(5) 0.0026(5) -0.0057(6)
C3 0.0300(7) 0.0336(7) 0.0321(7) -0.0028(6) 0.0037(5) -0.0052(5)
C4 0.0334(7) 0.0292(6) 0.0346(7) -0.0061(5) 0.0050(6) -0.0024(5)
C5 0.0355(7) 0.0290(6) 0.0301(7) -0.0024(5) 0.0001(6) -0.0033(6)
C6 0.0517(9) 0.0391(8) 0.0454(8) -0.0007(7) -0.0085(7) 0.0015(7)
C7 0.0297(7) 0.0310(7) 0.0268(6) -0.0020(5) 0.0018(5) -0.0035(5)
C8 0.0291(6) 0.0347(7) 0.0263(6) -0.0008(5) -0.0016(5) -0.0013(6)
C9 0.0336(6) 0.0311(7) 0.0226(6) -0.0005(5) 0.0034(5) -0.0009(6)
C10 0.0474(8) 0.0357(7) 0.0313(7) 0.0024(6) 0.0006(7) 0.0068(7)
C11 0.0675(10) 0.0301(7) 0.0352(7) 0.0002(6) 0.0079(7) 0.0059(7)
C12 0.0662(10) 0.0317(7) 0.0329(7) -0.0053(6) 0.0087(7) -0.0127(7)
C13 0.0444(8) 0.0401(8) 0.0344(7) -0.0039(6) 0.0023(6) -0.0115(7)
C14 0.0319(6) 0.0324(7) 0.0284(6) -0.0020(5) 0.0027(5) -0.0037(6)
C15 0.0296(7) 0.0398(8) 0.0447(7) -0.0017(7) -0.0094(6) -0.0002(6)
C16 0.0339(7) 0.0291(7) 0.0435(8) 0.0007(6) -0.0063(6) 0.0026(6)

loop_
_atom_type_symbol
_atom_type_description
_atom_type_scat_dispersion_real
_atom_type_scat_dispersion_imag
_atom_type_scat_source
C C 0.0181 0.0091 'International Tables Vol C Tables 4.2.6.8 and 6.1.1.4'
H H 0.0000 0.0000 'International Tables Vol C Tables 4.2.6.8 and 6.1.1.4'
N N 0.0311 0.0180 'International Tables Vol C Tables 4.2.6.8 and 6.1.1.4'
O O 0.0492 0.0322 'International Tables Vol C Tables 4.2.6.8 and 6.1.1.4'

loop_
_geom_angle_atom_site_label_1
_geom_angle_atom_site_label_2
_geom_angle_atom_site_label_3
_geom_angle
C5 O1 H1 109.5
N1 C1 C2 177.40(16)
C3 C2 C1 118.04(13)
C3 C2 C6 127.21(13)
C1 C2 C6 114.72(12)
C2 C3 C4 126.10(13)
C2 C3 H3 117.0
C4 C3 H3 117.0
C3 C4 C5 110.45(11)
C3 C4 H4A 109.6
C5 C4 H4A 109.6
C3 C4 H4B 109.6
C5 C4 H4B 109.6
H4A C4 H4B 108.1
O1 C5 C7 108.67(11)
O1 C5 C4 109.84(11)
C7 C5 C4 110.97(11)
O1 C5 H5 109.1
C7 C5 H5 109.1
C4 C5 H5 109.1
C2 C6 H6A 109.5
C2 C6 H6B 109.5
H6A C6 H6B 109.5
C2 C6 H6C 109.5
H6A C6 H6C 109.5
H6B C6 H6C 109.5
C8 C7 C16 119.04(12)
C8 C7 C5 120.94(12)
C16 C7 C5 120.01(12)
C7 C8 C9 121.78(12)
C7 C8 H8 119.1
C9 C8 H8 119.1
C10 C9 C8 122.49(12)
C10 C9 C14 118.82(12)
C8 C9 C14 118.68(12)
C11 C10 C9 120.86(14)
C11 C10 H10 119.6
C9 C10 H10 119.6
C10 C11 C12 120.51(14)
C10 C11 H11 119.7
C12 C11 H11 119.7
C13 C12 C11 120.13(14)
C13 C12 H12 119.9
C11 C12 H12 119.9
C12 C13 C14 121.29(14)
C12 C13 H13 119.4
C14 C13 H13 119.4
C15 C14 C13 123.22(12)
C15 C14 C9 118.38(12)
C13 C14 C9 118.39(13)
C16 C15 C14 121.42(12)
C16 C15 H15 119.3
C14 C15 H15 119.3
C15 C16 C7 120.67(13)
C15 C16 H16 119.7
C7 C16 H16 119.7

loop_
_geom_bond_atom_site_label_1
_geom_bond_atom_site_label_2
_geom_bond_distance
O1 C5 1.4218(17)
O1 H1 0.8400
N1 C1 1.1414(18)
C1 C2 1.4424(19)
C2 C3 1.3310(19)
C2 C6 1.504(2)
C3 C4 1.4953(18)
C3 H3 0.9500
C4 C5 1.5409(18)
C4 H4A 0.9900
C4 H4B 0.9900
C5 C7 1.5051(17)
C5 H5 1.0000
C6 H6A 0.9800
C6 H6B 0.9800
C6 H6C 0.9800
C7 C8 1.3644(18)
C7 C16 1.419(2)
C8 C9 1.4198(18)
C8 H8 0.9500
C9 C10 1.4153(19)
C9 C14 1.4230(19)
C10 C11 1.358(2)
C10 H10 0.9500
C11 C12 1.412(2)
C11 H11 0.9500
C12 C13 1.353(2)
C12 H12 0.9500
C13 C14 1.4194(19)
C13 H13 0.9500
C14 C15 1.4127(19)
C15 C16 1.3626(19)
C15 H15 0.9500
C16 H16 0.9500

loop_
_geom_hbond_atom_site_label_D
_geom_hbond_atom_site_label_H
_geom_hbond_atom_site_label_A
_geom_hbond_distance_DH
_geom_hbond_distance_HA
_geom_hbond_distance_DA
_geom_hbond_angle_DHA
_geom_hbond_site_symmetry_A
O1 H1 N1 0.84 2.14 2.9582(17) 163.5 4_467

loop_
_geom_torsion_atom_site_label_1
_geom_torsion_atom_site_label_2
_geom_torsion_atom_site_label_3
_geom_torsion_atom_site_label_4
_geom_torsion
C1 C2 C3 C4 174.09(12)
C6 C2 C3 C4 -3.6(2)
C2 C3 C4 C5 -96.08(16)
C3 C4 C5 O1 66.25(14)
C3 C4 C5 C7 -173.57(11)
O1 C5 C7 C8 -142.81(12)
C4 C5 C7 C8 96.31(15)
O1 C5 C7 C16 38.11(17)
C4 C5 C7 C16 -82.76(15)
C16 C7 C8 C9 -0.05(19)
C5 C7 C8 C9 -179.14(11)
C7 C8 C9 C10 179.67(12)
C7 C8 C9 C14 -1.65(18)
C8 C9 C10 C11 178.72(13)
C14 C9 C10 C11 0.0(2)
C9 C10 C11 C12 -0.7(2)
C10 C11 C12 C13 1.1(2)
C11 C12 C13 C14 -0.6(2)
C12 C13 C14 C15 179.29(14)
C12 C13 C14 C9 -0.1(2)
C10 C9 C14 C15 -179.01(12)
C8 C9 C14 C15 2.26(18)
C10 C9 C14 C13 0.36(18)
C8 C9 C14 C13 -178.37(11)
C13 C14 C15 C16 179.42(14)
C9 C14 C15 C16 -1.2(2)
C14 C15 C16 C7 -0.5(2)
C8 C7 C16 C15 1.1(2)
C5 C7 C16 C15 -179.76(12)
